data_7042973
loop_
_publ_author_name
'Chile, L.-E.'
'Ebrahimi, T.'
'Wong, A.'
'Aluthge, D. C.'
'Hatzikiriakos, S. G.'
'Mehrkhodavandi, P.'

_publ_section_title
;
 Impact of aryloxy initiators on the living and immortal polymerization of
 lactide.
;
_journal_name_full 'Dalton transactions (Cambridge, England : 2003)'
_journal_paper_doi 10.1039/c7dt00990a
_journal_year 2017
_chemical_formula_moiety 'C52 H83 Cl3 In2 N4 O3, 2.5(C7 H8)'
_chemical_formula_sum 'C69.5 H103 Cl3 In2 N4 O3'
_chemical_formula_weight 1378.54
_space_group_crystal_system monoclinic
_space_group_IT_number 14
_space_group_name_Hall '-P 2ybc'
_space_group_name_H-M_alt 'P 1 21/c 1'
_symmetry_space_group_name_Hall '-P 2ybc'
_symmetry_space_group_name_H-M 'P 1 21/c 1'
_atom_sites_solution_hydrogens geom
_atom_sites_solution_primary dual
_audit_creation_date 2017-04-13
_audit_creation_method
;
Olex2 1.2
(compiled 2017.03.28 svn.r3405 for OlexSys, GUI svn.r5335)
;
_audit_update_record
;
2017-05-01 deposited with the CCDC.
2017-05-02 downloaded from the CCDC.
;
_cell_angle_alpha 90
_cell_angle_beta 95.278(2)
_cell_angle_gamma 90
_cell_formula_units_Z 4
_cell_length_a 17.272(2)
_cell_length_b 21.834(3)
_cell_length_c 18.317(2)
_cell_measurement_reflns_used 8221
_cell_measurement_temperature 90(2)
_cell_measurement_theta_max 25.36
_cell_measurement_theta_min 2.37
_cell_volume 6878.4(14)
_computing_cell_refinement 'SAINT v8.34A (Bruker, 2013)'
_computing_data_reduction 'SAINT v8.34A (Bruker, 2013)'
_computing_molecular_graphics 'Olex2 (Dolomanov et al., 2009)'
_computing_publication_material 'Olex2 (Dolomanov et al., 2009)'
_computing_structure_refinement 'XL (Sheldrick, 2008)'
_computing_structure_solution 'XT (Sheldrick, 2015)'
_diffrn_ambient_temperature 90(2)
_diffrn_detector 'Bruker APEX2 area detector'
_diffrn_detector_area_resol_mean 7.9
_diffrn_detector_type 'CCD area detector'
_diffrn_measured_fraction_theta_full 0.999
_diffrn_measured_fraction_theta_max 0.997
_diffrn_measurement_device 'Bruker D8 Kappa diffractometer'
_diffrn_measurement_device_type 'Bruker APEX-II CCD'
_diffrn_measurement_method '\f and \w scans'
_diffrn_radiation_monochromator 'TRIUMPH curved-crystal'
_diffrn_radiation_probe x-ray
_diffrn_radiation_type MoK\a
_diffrn_radiation_wavelength 0.71073
_diffrn_reflns_av_R_equivalents 0.0742
_diffrn_reflns_av_unetI/netI 0.0632
_diffrn_reflns_Laue_measured_fraction_full 0.999
_diffrn_reflns_Laue_measured_fraction_max 0.997
_diffrn_reflns_limit_h_max 22
_diffrn_reflns_limit_h_min -22
_diffrn_reflns_limit_k_max 27
_diffrn_reflns_limit_k_min -28
_diffrn_reflns_limit_l_max 23
_diffrn_reflns_limit_l_min -23
_diffrn_reflns_number 68285
_diffrn_reflns_point_group_measured_fraction_full 0.999
_diffrn_reflns_point_group_measured_fraction_max 0.997
_diffrn_reflns_theta_full 26.000
_diffrn_reflns_theta_max 27.473
_diffrn_reflns_theta_min 2.420
_diffrn_source 'sealed X-ray tube'
_diffrn_standards_number 0
_exptl_absorpt_coefficient_mu 0.834
_exptl_absorpt_correction_T_max 0.990
_exptl_absorpt_correction_T_min 0.596
_exptl_absorpt_correction_type multi-scan
_exptl_absorpt_process_details
;
 TWINABS-2012/1 (Bruker,2012) was used for absorption correction.
 
For component 1:
 wR2(int) was 0.0619 before and 0.0394 after correction.
 The Ratio of minimum to maximum transmission not present.
 The \l/2 correction factor is Not present
 
For component 2:
 wR2(int) was 0.1692 before and 0.0792 after correction.
 The Ratio of minimum to maximum transmission is 0.60.
 The \l/2 correction factor is Not present

Final HKLF 4 output contains 47034 reflections, Rint = 0.0665
 (12186 with I > 3sig(I), Rint = 0.0404)
;
_exptl_crystal_colour colourless
_exptl_crystal_colour_primary colourless
_exptl_crystal_density_diffrn 1.331
_exptl_crystal_description needle
_exptl_crystal_F_000 2884
_exptl_crystal_size_max 0.804
_exptl_crystal_size_mid 0.014
_exptl_crystal_size_min 0.012
_refine_diff_density_max 1.256
_refine_diff_density_min -1.213
_refine_diff_density_rms 0.101
_refine_ls_extinction_method none
_refine_ls_goodness_of_fit_ref 1.003
_refine_ls_hydrogen_treatment constr
_refine_ls_matrix_type full
_refine_ls_number_parameters 838
_refine_ls_number_reflns 15706
_refine_ls_number_restraints 1542
_refine_ls_restrained_S_all 0.965
_refine_ls_R_factor_all 0.0690
_refine_ls_R_factor_gt 0.0410
_refine_ls_shift/su_max 0.003
_refine_ls_shift/su_mean 0.000
_refine_ls_structure_factor_coef Fsqd
_refine_ls_weighting_details 'w=1/[\s^2^(Fo^2^)+(0.0402P)^2^+5.8860P] where P=(Fo^2^+2Fc^2^)/3'
_refine_ls_weighting_scheme calc
_refine_ls_wR_factor_gt 0.0899
_refine_ls_wR_factor_ref 0.1036
_reflns_Friedel_coverage 0.000
_reflns_number_gt 11353
_reflns_number_total 15706
_reflns_threshold_expression 'I > 2\s(I)'
_cod_data_source_file c7dt00990a2.cif
_cod_data_source_block pm170_a_3
_cod_original_cell_volume 6878.2(15)
_cod_original_formula_sum 'C69.50 H103 Cl3 In2 N4 O3'
_cod_database_code 7042973
_shelx_shelxl_version_number 2014/7
_shelx_space_group_comment
;
The symmetry employed for this shelxl refinement is uniquely defined
by the following loop, which should always be used as a source of
symmetry information in preference to the above space-group names.
They are only intended as comments.
;
_shelx_estimated_absorpt_t_max 0.990
_shelx_estimated_absorpt_t_min 0.554
_olex2_refinement_description
;
1. Fixed Uiso
 At 1.2 times of:
  All C(H) groups, All C(H,H) groups, All N(H) groups
 At 1.5 times of:
  All C(H,H,H) groups
2. Restrained distances
 C60-C61
 1.39 with sigma of 0.005
 C61A-C60A \\sim C61-C60 \\sim C62-C61 \\sim C62A-C61A \\sim C63A-C62A \\sim
C63-C62 \\sim C64A-C63A ~
 C64-C63 \\sim C65-C64 \\sim C65A-C64A \\sim C65-C60 \\sim C65A-C60A
 with sigma of 0.01
 C66A-C60A \\sim C66-C60
 with sigma of 0.01
 C54-C59 \\sim C58-C59
 with sigma of 0.02
3. Uiso/Uaniso restraints and constraints
All non-hydrogen atoms have similar U: within 2A with sigma of 0.04 and sigma
for terminal atoms of 0.08
4. Rigid body (RIGU) restrains
 All non-hydrogen atoms
 with sigma for 1-2 distances of 0.004 and sigma for 1-3 distances of 0.004
5. Others
 Sof(C66A)=Sof(H66D)=Sof(H66E)=Sof(H66F)=Sof(C60A)=Sof(C61A)=Sof(H61A)=
 Sof(C65A)=Sof(H65A)=Sof(C62A)=Sof(H62A)=Sof(C63A)=Sof(H63A)=Sof(C64A)=
 Sof(H64A)=1-FVAR(1)
 Sof(C60)=Sof(C61)=Sof(H61)=Sof(C62)=Sof(H62)=Sof(C63)=Sof(H63)=Sof(C64)=
 Sof(H64)=Sof(C65)=Sof(H65)=Sof(C66)=Sof(H66A)=Sof(H66B)=Sof(H66C)=FVAR(1)
 Fixed Sof: C53(0.5) C54(0.5) H54(0.5) C55(0.5) H55(0.5) C56(0.5) H56(0.5)
 C57(0.5) H57(0.5) C58(0.5) H58(0.5) C59(0.5) H59A(0.5) H59B(0.5) H59C(0.5)
6.a Ternary CH refined with riding coordinates:
 N2(H2), N4(H4), C1(H1), C6(H6), C24(H24), C29(H29)
6.b Secondary CH2 refined with riding coordinates:
 C2(H2A,H2B), C3(H3A,H3B), C4(H4A,H4B), C5(H5A,H5B), C9(H9A,H9B), C25(H25A,
 H25B), C26(H26A,H26B), C27(H27A,H27B), C28(H28A,H28B), C32(H32A,H32B)
6.c Aromatic/amide H refined with riding coordinates:
 C11(H11), C13(H13), C34(H34), C36(H36), C48(H48), C49(H49), C50(H50),
 C51(H51), C52(H52), C61(H61), C62(H62), C63(H63), C64(H64), C65(H65), C68(H68),
  C69(H69), C70(H70), C71(H71), C72(H72), C54(H54), C55(H55), C56(H56),
 C57(H57), C58(H58), C61A(H61A), C65A(H65A), C62A(H62A), C63A(H63A), C64A(H64A)
6.d Fitted hexagon refined as free rotating group:
 C53(C54,C55,C56,C57,C58)
6.e Idealised Me refined as rotating group:
 C7(H7A,H7B,H7C), C8(H8A,H8B,H8C), C17(H17A,H17B,H17C), C18(H18A,H18B,H18C),
 C19(H19A,H19B,H19C), C21(H21A,H21B,H21C), C22(H22A,H22B,H22C), C23(H23A,H23B,
 H23C), C30(H30A,H30B,H30C), C31(H31A,H31B,H31C), C40(H40A,H40B,H40C), C41(H41A,
 H41B,H41C), C42(H42A,H42B,H42C), C44(H44A,H44B,H44C), C45(H45A,H45B,H45C),
 C46(H46A,H46B,H46C), C66(H66A,H66B,H66C), C73(H73A,H73B,H73C), C59(H59A,H59B,
 H59C), C66A(H66D,H66E,H66F)
;
_olex2_submission_special_instructions 'No special instructions were received'

loop_
_space_group_symop_operation_xyz
'x, y, z'
'-x, y+1/2, -z+1/2'
'-x, -y, -z'
'x, -y-1/2, z-1/2'

loop_
_atom_site_label
_atom_site_type_symbol
_atom_site_fract_x
_atom_site_fract_y
_atom_site_fract_z
_atom_site_U_iso_or_equiv
_atom_site_adp_type
_atom_site_occupancy
_atom_site_site_symmetry_order
_atom_site_calc_flag
_atom_site_refinement_flags_posn
_atom_site_refinement_flags_adp
_atom_site_refinement_flags_occupancy
_atom_site_disorder_assembly
_atom_site_disorder_group
In1 In 0.79703(2) 0.77562(2) 0.27982(2) 0.01444(6) Uani 1 1 d . U . . .
In2 In 0.58421(2) 0.76734(2) 0.25470(2) 0.01496(6) Uani 1 1 d . U . . .
Cl1 Cl 0.80395(5) 0.78173(4) 0.41252(4) 0.02304(17) Uani 1 1 d . U . . .
Cl2 Cl 0.58088(5) 0.77297(4) 0.12229(4) 0.02454(18) Uani 1 1 d . U . . .
Cl3 Cl 0.68699(5) 0.85739(4) 0.26810(5) 0.02761(19) Uani 1 1 d . U . . .
O1 O 0.87305(12) 0.70246(10) 0.27656(11) 0.0172(5) Uani 1 1 d . U . . .
O2 O 0.51570(12) 0.68943(10) 0.26123(11) 0.0188(5) Uani 1 1 d . U . . .
O3 O 0.69359(12) 0.71752(10) 0.26785(11) 0.0190(5) Uani 1 1 d . U . . .
N1 N 0.87646(16) 0.86069(12) 0.26134(14) 0.0201(6) Uani 1 1 d . U . . .
N2 N 0.79296(15) 0.78084(11) 0.15636(13) 0.0138(5) Uani 1 1 d . U . . .
H2 H 0.7380 0.7903 0.1379 0.017 Uiso 1 1 calc R . . . .
N3 N 0.49551(16) 0.84665(13) 0.26725(15) 0.0229(6) Uani 1 1 d . U . . .
N4 N 0.58718(15) 0.77665(11) 0.37725(13) 0.0158(5) Uani 1 1 d . U . . .
H4 H 0.6405 0.7908 0.3957 0.019 Uiso 1 1 calc R . . . .
C1 C 0.8518(2) 0.88365(14) 0.18533(17) 0.0208(7) Uani 1 1 d . U . . .
H1 H 0.7994 0.9029 0.1870 0.025 Uiso 1 1 calc R . . . .
C2 C 0.9053(2) 0.93261(16) 0.15698(19) 0.0292(8) Uani 1 1 d . U . . .
H2A H 0.9115 0.9667 0.1926 0.035 Uiso 1 1 calc R . . . .
H2B H 0.9573 0.9147 0.1524 0.035 Uiso 1 1 calc R . . . .
C3 C 0.8723(3) 0.95701(17) 0.0831(2) 0.0369(9) Uani 1 1 d . U . . .
H3A H 0.9088 0.9874 0.0653 0.044 Uiso 1 1 calc R . . . .
H3B H 0.8224 0.9780 0.0886 0.044 Uiso 1 1 calc R . . . .
C4 C 0.8590(3) 0.90545(17) 0.02664(19) 0.0335(9) Uani 1 1 d . U . . .
H4A H 0.8333 0.9223 -0.0196 0.040 Uiso 1 1 calc R . . . .
H4B H 0.9098 0.8882 0.0160 0.040 Uiso 1 1 calc R . . . .
C5 C 0.8086(2) 0.85455(16) 0.05473(18) 0.0258(8) Uani 1 1 d . U . . .
H5A H 0.7554 0.8704 0.0585 0.031 Uiso 1 1 calc R . . . .
H5B H 0.8051 0.8203 0.0192 0.031 Uiso 1 1 calc R . . . .
C6 C 0.84209(19) 0.83092(14) 0.12968(17) 0.0195(7) Uani 1 1 d . U . . .
H6 H 0.8948 0.8136 0.1240 0.023 Uiso 1 1 calc R . . . .
C7 C 0.9581(2) 0.83883(16) 0.27089(19) 0.0253(7) Uani 1 1 d . U . . .
H7A H 0.9687 0.8207 0.3198 0.038 Uiso 1 1 calc GR . . . .
H7B H 0.9933 0.8734 0.2657 0.038 Uiso 1 1 calc GR . . . .
H7C H 0.9661 0.8079 0.2335 0.038 Uiso 1 1 calc GR . . . .
C8 C 0.8671(2) 0.91002(16) 0.31592(19) 0.0296(8) Uani 1 1 d . U . . .
H8A H 0.8152 0.9281 0.3070 0.044 Uiso 1 1 calc GR . . . .
H8B H 0.9066 0.9417 0.3112 0.044 Uiso 1 1 calc GR . . . .
H8C H 0.8735 0.8927 0.3655 0.044 Uiso 1 1 calc GR . . . .
C9 C 0.81147(17) 0.71926(13) 0.12649(16) 0.0140(6) Uani 1 1 d . U . . .
H9A H 0.8037 0.7208 0.0723 0.017 Uiso 1 1 calc R . . . .
H9B H 0.7744 0.6889 0.1433 0.017 Uiso 1 1 calc R . . . .
C10 C 0.89366(17) 0.69761(13) 0.14905(16) 0.0146(6) Uani 1 1 d . U . . .
C11 C 0.94072(17) 0.68024(14) 0.09446(16) 0.0154(6) Uani 1 1 d . U . . .
H11 H 0.9236 0.6886 0.0447 0.018 Uiso 1 1 calc R . . . .
C12 C 1.01173(18) 0.65114(14) 0.11075(16) 0.0163(6) Uani 1 1 d . U . . .
C13 C 1.03486(18) 0.64164(14) 0.18521(16) 0.0172(6) Uani 1 1 d . U . . .
H13 H 1.0836 0.6224 0.1977 0.021 Uiso 1 1 calc R . . . .
C14 C 0.99119(18) 0.65853(13) 0.24201(16) 0.0154(6) Uani 1 1 d . U . . .
C15 C 0.91796(17) 0.68710(13) 0.22381(16) 0.0144(6) Uani 1 1 d . U . . .
C16 C 1.06270(19) 0.62699(15) 0.05215(17) 0.0201(7) Uani 1 1 d . U . . .
C17 C 1.1405(2) 0.66116(17) 0.0565(2) 0.0335(9) Uani 1 1 d . U . . .
H17A H 1.1314 0.7042 0.0434 0.050 Uiso 1 1 calc GR . . . .
H17B H 1.1742 0.6425 0.0224 0.050 Uiso 1 1 calc GR . . . .
H17C H 1.1658 0.6586 0.1066 0.050 Uiso 1 1 calc GR . . . .
C18 C 1.0786(2) 0.55828(16) 0.0654(2) 0.0300(8) Uani 1 1 d . U . . .
H18A H 1.1072 0.5526 0.1136 0.045 Uiso 1 1 calc GR . . . .
H18B H 1.1096 0.5424 0.0273 0.045 Uiso 1 1 calc GR . . . .
H18C H 1.0291 0.5361 0.0636 0.045 Uiso 1 1 calc GR . . . .
C19 C 1.0219(2) 0.6337(2) -0.02527(19) 0.0427(11) Uani 1 1 d . U . . .
H19A H 0.9713 0.6131 -0.0278 0.064 Uiso 1 1 calc GR . . . .
H19B H 1.0539 0.6150 -0.0607 0.064 Uiso 1 1 calc GR . . . .
H19C H 1.0142 0.6772 -0.0368 0.064 Uiso 1 1 calc GR . . . .
C20 C 1.01696(19) 0.64072(15) 0.32211(17) 0.0190(7) Uani 1 1 d . U . . .
C21 C 1.09910(19) 0.61315(16) 0.32972(18) 0.0232(7) Uani 1 1 d . U . . .
H21A H 1.0999 0.5761 0.2996 0.035 Uiso 1 1 calc GR . . . .
H21B H 1.1138 0.6027 0.3812 0.035 Uiso 1 1 calc GR . . . .
H21C H 1.1361 0.6430 0.3132 0.035 Uiso 1 1 calc GR . . . .
C22 C 1.0194(2) 0.69659(16) 0.37346(17) 0.0258(8) Uani 1 1 d . U . . .
H22A H 1.0507 0.7291 0.3538 0.039 Uiso 1 1 calc GR . . . .
H22B H 1.0426 0.6847 0.4222 0.039 Uiso 1 1 calc GR . . . .
H22C H 0.9664 0.7116 0.3771 0.039 Uiso 1 1 calc GR . . . .
C23 C 0.9605(2) 0.59244(16) 0.34737(18) 0.0248(7) Uani 1 1 d . U . . .
H23A H 0.9079 0.6097 0.3449 0.037 Uiso 1 1 calc GR . . . .
H23B H 0.9769 0.5803 0.3979 0.037 Uiso 1 1 calc GR . . . .
H23C H 0.9605 0.5565 0.3153 0.037 Uiso 1 1 calc GR . . . .
C24 C 0.5142(2) 0.87331(15) 0.34172(18) 0.0242(7) Uani 1 1 d . U . . .
H24 H 0.5631 0.8976 0.3403 0.029 Uiso 1 1 calc R . . . .
C25 C 0.4519(2) 0.91683(17) 0.3663(2) 0.0312(8) Uani 1 1 d . U . . .
H25A H 0.4409 0.9492 0.3290 0.037 Uiso 1 1 calc R . . . .
H25B H 0.4032 0.8938 0.3709 0.037 Uiso 1 1 calc R . . . .
C26 C 0.4789(2) 0.94583(17) 0.4391(2) 0.0330(9) Uani 1 1 d . U . . .
H26A H 0.4381 0.9737 0.4542 0.040 Uiso 1 1 calc R . . . .
H26B H 0.5263 0.9703 0.4340 0.040 Uiso 1 1 calc R . . . .
C27 C 0.4964(3) 0.89636(16) 0.4981(2) 0.0344(9) Uani 1 1 d . U . . .
H27A H 0.4479 0.8743 0.5064 0.041 Uiso 1 1 calc R . . . .
H27B H 0.5163 0.9159 0.5449 0.041 Uiso 1 1 calc R . . . .
C28 C 0.5570(2) 0.85064(16) 0.47414(18) 0.0270(8) Uani 1 1 d . U . . .
H28A H 0.6073 0.8719 0.4714 0.032 Uiso 1 1 calc R . . . .
H28B H 0.5650 0.8175 0.5110 0.032 Uiso 1 1 calc R . . . .
C29 C 0.5305(2) 0.82316(15) 0.39988(17) 0.0217(7) Uani 1 1 d . U . . .
H29 H 0.4803 0.8014 0.4049 0.026 Uiso 1 1 calc R . . . .
C30 C 0.5024(2) 0.89468(17) 0.21017(19) 0.0301(8) Uani 1 1 d . U . . .
H30A H 0.5531 0.9148 0.2185 0.045 Uiso 1 1 calc GR . . . .
H30B H 0.4610 0.9251 0.2130 0.045 Uiso 1 1 calc GR . . . .
H30C H 0.4974 0.8757 0.1615 0.045 Uiso 1 1 calc GR . . . .
C31 C 0.41631(19) 0.81947(17) 0.2553(2) 0.0275(8) Uani 1 1 d . U . . .
H31A H 0.4098 0.8000 0.2070 0.041 Uiso 1 1 calc GR . . . .
H31B H 0.3773 0.8518 0.2578 0.041 Uiso 1 1 calc GR . . . .
H31C H 0.4097 0.7888 0.2933 0.041 Uiso 1 1 calc GR . . . .
C32 C 0.57524(17) 0.71443(14) 0.40942(16) 0.0152(6) Uani 1 1 d . U . . .
H32A H 0.5845 0.7168 0.4635 0.018 Uiso 1 1 calc R . . . .
H32B H 0.6135 0.6854 0.3918 0.018 Uiso 1 1 calc R . . . .
C33 C 0.49426(18) 0.69080(14) 0.38867(16) 0.0162(6) Uani 1 1 d . U . . .
C34 C 0.44411(18) 0.68225(15) 0.44336(17) 0.0183(6) Uani 1 1 d . U . . .
H34 H 0.4615 0.6926 0.4925 0.022 Uiso 1 1 calc R . . . .
C35 C 0.36953(19) 0.65909(15) 0.42808(17) 0.0208(7) Uani 1 1 d . U . . .
C36 C 0.34871(19) 0.64161(16) 0.35519(18) 0.0229(7) Uani 1 1 d . U . . .
H36 H 0.2987 0.6241 0.3437 0.027 Uiso 1 1 calc R . . . .
C37 C 0.39658(18) 0.64830(15) 0.29859(17) 0.0202(7) Uani 1 1 d . U . . .
C38 C 0.47002(18) 0.67680(14) 0.31479(16) 0.0159(6) Uani 1 1 d . U . . .
C39 C 0.3113(2) 0.65271(18) 0.48550(18) 0.0291(8) Uani 1 1 d . U . . .
C40 C 0.2460(2) 0.70015(19) 0.4694(2) 0.0399(10) Uani 1 1 d . U . . .
H40A H 0.2680 0.7415 0.4731 0.060 Uiso 1 1 calc GR . . . .
H40B H 0.2074 0.6955 0.5051 0.060 Uiso 1 1 calc GR . . . .
H40C H 0.2209 0.6936 0.4198 0.060 Uiso 1 1 calc GR . . . .
C41 C 0.3490(3) 0.6637(3) 0.5630(2) 0.0605(15) Uani 1 1 d . U . . .
H41A H 0.3900 0.6333 0.5746 0.091 Uiso 1 1 calc GR . . . .
H41B H 0.3097 0.6600 0.5980 0.091 Uiso 1 1 calc GR . . . .
H41C H 0.3716 0.7049 0.5662 0.091 Uiso 1 1 calc GR . . . .
C42 C 0.2756(2) 0.58830(18) 0.4830(2) 0.0339(9) Uani 1 1 d . U . . .
H42A H 0.2506 0.5803 0.4337 0.051 Uiso 1 1 calc GR . . . .
H42B H 0.2367 0.5856 0.5186 0.051 Uiso 1 1 calc GR . . . .
H42C H 0.3165 0.5579 0.4950 0.051 Uiso 1 1 calc GR . . . .
C43 C 0.37282(19) 0.62184(17) 0.22138(18) 0.0253(8) Uani 1 1 d . U . . .
C44 C 0.2935(2) 0.5888(2) 0.2178(2) 0.0373(10) Uani 1 1 d . U . . .
H44A H 0.2963 0.5550 0.2531 0.056 Uiso 1 1 calc GR . . . .
H44B H 0.2804 0.5727 0.1683 0.056 Uiso 1 1 calc GR . . . .
H44C H 0.2533 0.6178 0.2299 0.056 Uiso 1 1 calc GR . . . .
C45 C 0.4346(2) 0.57499(17) 0.2032(2) 0.0307(8) Uani 1 1 d . U . . .
H45A H 0.4857 0.5948 0.2062 0.046 Uiso 1 1 calc GR . . . .
H45B H 0.4218 0.5593 0.1534 0.046 Uiso 1 1 calc GR . . . .
H45C H 0.4357 0.5410 0.2382 0.046 Uiso 1 1 calc GR . . . .
C46 C 0.3662(2) 0.67274(18) 0.16282(18) 0.0307(8) Uani 1 1 d . U . . .
H46A H 0.3296 0.7041 0.1766 0.046 Uiso 1 1 calc GR . . . .
H46B H 0.3474 0.6551 0.1153 0.046 Uiso 1 1 calc GR . . . .
H46C H 0.4174 0.6913 0.1594 0.046 Uiso 1 1 calc GR . . . .
C47 C 0.69414(18) 0.65397(15) 0.26698(18) 0.0204(7) Uani 1 1 d . U . . .
C48 C 0.7245(2) 0.62168(16) 0.3285(2) 0.0271(8) Uani 1 1 d . U . . .
H48 H 0.7478 0.6429 0.3701 0.033 Uiso 1 1 calc R . . . .
C49 C 0.7204(2) 0.55782(17) 0.3287(2) 0.0341(9) Uani 1 1 d . U . . .
H49 H 0.7397 0.5356 0.3710 0.041 Uiso 1 1 calc R . . . .
C50 C 0.6881(2) 0.52675(18) 0.2670(2) 0.0374(9) Uani 1 1 d . U . . .
H50 H 0.6853 0.4833 0.2671 0.045 Uiso 1 1 calc R . . . .
C51 C 0.6601(2) 0.55936(17) 0.2057(2) 0.0320(8) Uani 1 1 d . U . . .
H51 H 0.6388 0.5381 0.1633 0.038 Uiso 1 1 calc R . . . .
C52 C 0.66273(19) 0.62275(16) 0.20525(19) 0.0249(7) Uani 1 1 d . U . . .
H52 H 0.6431 0.6448 0.1628 0.030 Uiso 1 1 calc R . . . .
C60 C 1.1527(9) 0.8343(6) 0.2076(8) 0.045(3) Uani 0.62(3) 1 d D U P A 1
C61 C 1.1656(8) 0.8961(6) 0.1948(9) 0.046(3) Uani 0.62(3) 1 d D U P A 1
H61 H 1.1982 0.9189 0.2294 0.056 Uiso 0.62(3) 1 calc R . P A 1
C62 C 1.1317(8) 0.9249(6) 0.1323(10) 0.047(3) Uani 0.62(3) 1 d D U P A 1
H62 H 1.1405 0.9673 0.1251 0.057 Uiso 0.62(3) 1 calc R . P A 1
C63 C 1.0852(9) 0.8921(6) 0.0805(10) 0.048(3) Uani 0.62(3) 1 d D U P A 1
H63 H 1.0634 0.9114 0.0368 0.057 Uiso 0.62(3) 1 calc R . P A 1
C64 C 1.0710(9) 0.8311(6) 0.0934(8) 0.043(3) Uani 0.62(3) 1 d D U P A 1
H64 H 1.0380 0.8084 0.0589 0.051 Uiso 0.62(3) 1 calc R . P A 1
C65 C 1.1038(8) 0.8025(5) 0.1559(7) 0.036(3) Uani 0.62(3) 1 d D U P A 1
H65 H 1.0931 0.7604 0.1638 0.043 Uiso 0.62(3) 1 calc R . P A 1
C66 C 1.1894(10) 0.8024(9) 0.2742(9) 0.073(4) Uani 0.62(3) 1 d D U P A 1
H66A H 1.2445 0.8136 0.2818 0.109 Uiso 0.62(3) 1 calc GR . P A 1
H66B H 1.1847 0.7580 0.2674 0.109 Uiso 0.62(3) 1 calc GR . P A 1
H66C H 1.1630 0.8146 0.3171 0.109 Uiso 0.62(3) 1 calc GR . P A 1
C67 C 0.8132(2) 0.51473(19) 0.0944(2) 0.0355(9) Uani 1 1 d . U . . .
C68 C 0.8017(2) 0.56117(18) 0.0430(2) 0.0351(9) Uani 1 1 d . U . . .
H68 H 0.8298 0.5984 0.0507 0.042 Uiso 1 1 calc R . . . .
C69 C 0.7506(2) 0.5549(2) -0.0190(2) 0.0442(10) Uani 1 1 d . U . . .
H69 H 0.7435 0.5876 -0.0532 0.053 Uiso 1 1 calc R . . . .
C70 C 0.7096(3) 0.5008(2) -0.0310(3) 0.0538(12) Uani 1 1 d . U . . .
H70 H 0.6740 0.4961 -0.0734 0.065 Uiso 1 1 calc R . . . .
C71 C 0.7210(3) 0.4538(2) 0.0192(3) 0.0532(12) Uani 1 1 d . U . . .
H71 H 0.6931 0.4165 0.0108 0.064 Uiso 1 1 calc R . . . .
C72 C 0.7723(2) 0.4598(2) 0.0815(3) 0.0444(11) Uani 1 1 d . U . . .
H72 H 0.7798 0.4268 0.1153 0.053 Uiso 1 1 calc R . . . .
C73 C 0.8685(3) 0.5233(2) 0.1624(2) 0.0460(11) Uani 1 1 d . U . . .
H73A H 0.8397 0.5384 0.2025 0.069 Uiso 1 1 calc GR . . . .
H73B H 0.9087 0.5531 0.1524 0.069 Uiso 1 1 calc GR . . . .
H73C H 0.8930 0.4841 0.1765 0.069 Uiso 1 1 calc GR . . . .
C53 C 0.5343(4) 0.5246(3) 0.5076(4) 0.0432(19) Uani 0.5 1 d . U P B -1
C54 C 0.4865(4) 0.5138(3) 0.4436(3) 0.044(2) Uani 0.5 1 d DG U P B -1
H54 H 0.4966 0.5338 0.3994 0.053 Uiso 0.5 1 calc R . P B -1
C55 C 0.4240(4) 0.4738(3) 0.4443(3) 0.053(2) Uani 0.5 1 d G U P B -1
H55 H 0.3913 0.4665 0.4006 0.063 Uiso 0.5 1 calc R . P B -1
C56 C 0.4093(4) 0.4446(3) 0.5090(4) 0.051(3) Uani 0.5 1 d G U P B -1
H56 H 0.3665 0.4172 0.5095 0.062 Uiso 0.5 1 calc R . P B -1
C57 C 0.4571(4) 0.4553(3) 0.5730(3) 0.046(2) Uani 0.5 1 d G U P B -1
H57 H 0.4470 0.4353 0.6172 0.055 Uiso 0.5 1 calc R . P B -1
C58 C 0.5196(4) 0.4953(3) 0.5723(3) 0.044(2) Uani 0.5 1 d DG U P B -1
H58 H 0.5523 0.5026 0.6160 0.053 Uiso 0.5 1 calc R . P B -1
C59 C 0.5985(8) 0.5684(7) 0.5086(7) 0.072(4) Uani 0.5 1 d D U P B -1
H59A H 0.6102 0.5769 0.4582 0.108 Uiso 0.5 1 calc GR . P B -1
H59B H 0.6446 0.5512 0.5364 0.108 Uiso 0.5 1 calc GR . P B -1
H59C H 0.5836 0.6066 0.5318 0.108 Uiso 0.5 1 calc GR . P B -1
C66A C 1.2087(16) 0.7939(10) 0.2951(15) 0.057(5) Uani 0.38(3) 1 d D U P A 2
H66D H 1.2447 0.8223 0.3220 0.086 Uiso 0.38(3) 1 calc GR . P A 2
H66E H 1.2372 0.7578 0.2806 0.086 Uiso 0.38(3) 1 calc GR . P A 2
H66F H 1.1685 0.7813 0.3265 0.086 Uiso 0.38(3) 1 calc GR . P A 2
C60A C 1.1713(14) 0.8248(8) 0.2282(15) 0.043(4) Uani 0.38(3) 1 d D U P A 2
C61A C 1.1822(14) 0.8871(8) 0.2191(14) 0.042(4) Uani 0.38(3) 1 d D U P A 2
H61A H 1.2144 0.9092 0.2548 0.050 Uiso 0.38(3) 1 calc R . P A 2
C65A C 1.1248(15) 0.7929(11) 0.1758(15) 0.050(4) Uani 0.38(3) 1 d D U P A 2
H65A H 1.1174 0.7501 0.1812 0.060 Uiso 0.38(3) 1 calc R . P A 2
C62A C 1.1466(13) 0.9176(9) 0.1586(13) 0.043(4) Uani 0.38(3) 1 d D U P A 2
H62A H 1.1544 0.9603 0.1532 0.051 Uiso 0.38(3) 1 calc R . P A 2
C63A C 1.0995(15) 0.8857(10) 0.1059(14) 0.048(4) Uani 0.38(3) 1 d D U P A 2
H63A H 1.0751 0.9062 0.0642 0.057 Uiso 0.38(3) 1 calc R . P A 2
C64A C 1.0889(14) 0.8232(9) 0.1154(16) 0.046(4) Uani 0.38(3) 1 d D U P A 2
H64A H 1.0567 0.8009 0.0799 0.055 Uiso 0.38(3) 1 calc R . P A 2

loop_
_atom_site_aniso_label
_atom_site_aniso_U_11
_atom_site_aniso_U_22
_atom_site_aniso_U_33
_atom_site_aniso_U_23
_atom_site_aniso_U_13
_atom_site_aniso_U_12
In1 0.01670(12) 0.01411(11) 0.01204(11) -0.00085(8) -0.00120(8) 0.00070(9)
In2 0.01552(12) 0.01642(11) 0.01250(11) -0.00031(8) -0.00100(8) 0.00137(9)
Cl1 0.0325(5) 0.0241(4) 0.0120(3) -0.0015(3) -0.0009(3) -0.0010(3)
Cl2 0.0291(4) 0.0314(5) 0.0125(3) 0.0007(3) -0.0016(3) 0.0022(4)
Cl3 0.0259(4) 0.0290(5) 0.0280(4) 0.0012(4) 0.0025(3) 0.0016(4)
O1 0.0201(11) 0.0168(11) 0.0144(10) -0.0005(8) 0.0004(8) 0.0028(9)
O2 0.0164(11) 0.0231(12) 0.0166(11) -0.0032(9) -0.0002(8) -0.0023(9)
O3 0.0139(11) 0.0216(12) 0.0208(11) -0.0015(9) -0.0018(8) 0.0012(9)
N1 0.0251(15) 0.0147(13) 0.0199(13) -0.0022(10) -0.0001(11) -0.0030(11)
N2 0.0141(12) 0.0138(12) 0.0134(12) -0.0001(9) 0.0002(9) 0.0012(10)
N3 0.0242(15) 0.0211(14) 0.0228(14) -0.0025(11) -0.0006(11) 0.0037(12)
N4 0.0156(13) 0.0161(13) 0.0159(12) -0.0022(10) 0.0017(10) -0.0010(10)
C1 0.0290(18) 0.0160(15) 0.0174(15) 0.0014(12) 0.0025(13) -0.0009(13)
C2 0.041(2) 0.0175(17) 0.0293(18) 0.0024(14) 0.0058(15) -0.0063(15)
C3 0.056(3) 0.0216(18) 0.033(2) 0.0072(15) 0.0067(18) -0.0056(18)
C4 0.053(3) 0.0244(19) 0.0226(18) 0.0082(14) 0.0037(16) -0.0019(17)
C5 0.034(2) 0.0225(17) 0.0205(16) 0.0047(13) -0.0009(14) 0.0003(15)
C6 0.0245(17) 0.0155(15) 0.0182(15) 0.0025(12) 0.0003(12) -0.0008(13)
C7 0.0238(17) 0.0233(18) 0.0277(18) 0.0003(14) -0.0029(14) -0.0057(14)
C8 0.043(2) 0.0208(18) 0.0244(18) -0.0071(14) -0.0007(15) -0.0038(16)
C9 0.0135(14) 0.0145(14) 0.0133(14) -0.0015(11) -0.0026(11) 0.0016(11)
C10 0.0159(15) 0.0108(14) 0.0163(14) -0.0017(11) -0.0028(11) -0.0010(11)
C11 0.0178(15) 0.0158(15) 0.0116(14) 0.0002(11) -0.0037(11) -0.0001(12)
C12 0.0184(15) 0.0131(14) 0.0172(14) -0.0008(11) 0.0013(11) -0.0021(12)
C13 0.0172(16) 0.0149(15) 0.0187(15) -0.0017(12) -0.0019(12) 0.0011(12)
C14 0.0184(15) 0.0121(14) 0.0147(14) 0.0005(11) -0.0034(11) -0.0015(12)
C15 0.0166(15) 0.0119(14) 0.0142(13) -0.0009(11) -0.0009(11) -0.0016(11)
C16 0.0213(16) 0.0210(16) 0.0180(15) 0.0008(12) 0.0020(12) 0.0048(13)
C17 0.033(2) 0.0250(19) 0.045(2) -0.0054(17) 0.0167(17) -0.0033(16)
C18 0.033(2) 0.0229(18) 0.035(2) -0.0038(15) 0.0093(16) 0.0037(15)
C19 0.044(2) 0.064(3) 0.0201(18) -0.0021(18) 0.0061(16) 0.028(2)
C20 0.0207(16) 0.0208(16) 0.0150(14) 0.0025(12) -0.0022(12) 0.0021(13)
C21 0.0185(16) 0.0313(19) 0.0189(16) 0.0049(14) -0.0032(13) 0.0057(14)
C22 0.0286(19) 0.0308(19) 0.0162(16) -0.0028(14) -0.0076(13) 0.0053(15)
C23 0.0234(18) 0.0274(18) 0.0232(17) 0.0099(14) 0.0008(13) 0.0030(14)
C24 0.0289(19) 0.0198(16) 0.0237(16) -0.0026(13) 0.0007(13) 0.0058(14)
C25 0.036(2) 0.0238(18) 0.0341(19) -0.0013(15) 0.0070(16) 0.0110(16)
C26 0.043(2) 0.0227(18) 0.035(2) -0.0029(15) 0.0115(17) 0.0051(16)
C27 0.061(3) 0.0206(18) 0.0245(18) -0.0059(14) 0.0168(17) -0.0027(17)
C28 0.040(2) 0.0224(17) 0.0185(16) -0.0045(13) 0.0021(14) -0.0021(15)
C29 0.0287(18) 0.0173(15) 0.0193(15) -0.0038(12) 0.0033(13) -0.0004(13)
C30 0.036(2) 0.0266(19) 0.0278(19) 0.0069(15) 0.0008(15) 0.0123(16)
C31 0.0198(17) 0.0294(19) 0.0321(19) -0.0011(15) -0.0039(14) 0.0067(15)
C32 0.0155(15) 0.0150(14) 0.0144(14) -0.0009(11) -0.0028(11) -0.0007(12)
C33 0.0158(15) 0.0136(15) 0.0180(14) -0.0006(12) -0.0043(11) -0.0002(12)
C34 0.0190(15) 0.0215(16) 0.0141(14) -0.0014(12) -0.0011(11) -0.0028(13)
C35 0.0193(16) 0.0253(17) 0.0176(15) -0.0027(13) 0.0009(12) -0.0017(13)
C36 0.0162(16) 0.0292(19) 0.0227(16) -0.0054(14) -0.0009(12) -0.0055(14)
C37 0.0170(15) 0.0257(17) 0.0172(15) -0.0068(13) -0.0028(12) -0.0024(13)
C38 0.0169(15) 0.0166(15) 0.0135(14) -0.0031(11) -0.0014(11) -0.0016(12)
C39 0.0233(18) 0.042(2) 0.0217(17) -0.0063(15) 0.0033(13) -0.0110(15)
C40 0.037(2) 0.036(2) 0.050(2) -0.0123(19) 0.0206(18) -0.0033(18)
C41 0.040(3) 0.122(5) 0.0200(19) -0.013(2) 0.0063(17) -0.036(3)
C42 0.030(2) 0.039(2) 0.033(2) 0.0086(17) 0.0041(16) -0.0016(16)
C43 0.0186(17) 0.040(2) 0.0171(16) -0.0105(14) -0.0007(12) -0.0064(14)
C44 0.0238(19) 0.064(3) 0.0238(19) -0.0212(18) 0.0012(14) -0.0155(18)
C45 0.0289(19) 0.036(2) 0.0277(19) -0.0149(16) 0.0049(15) -0.0087(16)
C46 0.0250(19) 0.047(2) 0.0190(17) -0.0077(15) -0.0045(14) -0.0023(17)
C47 0.0134(15) 0.0215(16) 0.0267(16) -0.0014(13) 0.0029(12) 0.0010(12)
C48 0.0214(18) 0.0258(18) 0.0344(19) 0.0043(15) 0.0032(14) 0.0043(14)
C49 0.026(2) 0.0269(19) 0.050(2) 0.0094(16) 0.0051(17) 0.0052(15)
C50 0.030(2) 0.0192(18) 0.064(3) 0.0007(17) 0.0077(18) 0.0025(15)
C51 0.0204(19) 0.0232(18) 0.052(2) -0.0093(16) 0.0041(16) -0.0020(14)
C52 0.0201(17) 0.0237(17) 0.0306(18) -0.0033(14) 0.0011(14) -0.0013(14)
C60 0.041(6) 0.048(5) 0.048(6) -0.012(4) 0.019(4) -0.015(4)
C61 0.043(6) 0.039(5) 0.059(7) -0.013(4) 0.020(5) -0.022(4)
C62 0.051(6) 0.032(4) 0.063(7) -0.008(4) 0.023(5) -0.012(4)
C63 0.042(5) 0.045(4) 0.059(7) -0.007(4) 0.025(5) -0.006(4)
C64 0.048(6) 0.041(4) 0.042(5) -0.014(4) 0.014(4) -0.013(4)
C65 0.041(6) 0.025(4) 0.045(6) -0.016(4) 0.020(4) -0.013(4)
C66 0.062(8) 0.087(9) 0.067(7) 0.006(6) -0.004(6) -0.024(6)
C67 0.031(2) 0.038(2) 0.039(2) -0.0161(16) 0.0107(16) -0.0088(17)
C68 0.032(2) 0.033(2) 0.041(2) -0.0182(16) 0.0108(16) -0.0037(17)
C69 0.032(2) 0.052(3) 0.049(2) -0.023(2) 0.0046(18) 0.0066(19)
C70 0.029(2) 0.068(3) 0.063(3) -0.039(2) 0.000(2) 0.002(2)
C71 0.032(2) 0.049(3) 0.081(3) -0.045(2) 0.015(2) -0.013(2)
C72 0.038(2) 0.036(2) 0.062(3) -0.0215(19) 0.0232(19) -0.0140(18)
C73 0.048(3) 0.050(3) 0.041(2) -0.008(2) 0.0057(19) -0.015(2)
C53 0.046(4) 0.029(4) 0.055(4) -0.006(3) 0.006(3) 0.007(3)
C54 0.047(5) 0.038(5) 0.047(5) -0.004(4) 0.003(3) 0.011(4)
C55 0.046(5) 0.051(5) 0.061(5) -0.008(4) -0.004(4) 0.009(4)
C56 0.057(6) 0.030(6) 0.068(5) -0.006(4) 0.009(4) 0.012(4)
C57 0.049(5) 0.023(4) 0.065(5) -0.001(3) 0.006(4) 0.015(3)
C58 0.049(5) 0.032(5) 0.051(5) -0.004(4) 0.003(4) 0.010(4)
C59 0.057(7) 0.043(6) 0.117(10) -0.002(6) 0.018(6) 0.000(5)
C66A 0.053(11) 0.046(8) 0.076(10) 0.008(7) 0.024(8) -0.005(7)
C60A 0.039(8) 0.033(6) 0.062(9) -0.006(6) 0.027(6) -0.003(5)
C61A 0.045(8) 0.031(6) 0.053(9) -0.010(6) 0.022(6) -0.004(5)
C65A 0.046(9) 0.036(7) 0.071(9) -0.011(6) 0.026(6) -0.013(6)
C62A 0.046(8) 0.032(7) 0.053(10) -0.007(6) 0.022(7) -0.009(6)
C63A 0.044(8) 0.052(7) 0.052(9) -0.013(6) 0.028(7) -0.010(6)
C64A 0.039(8) 0.042(7) 0.060(10) -0.017(6) 0.026(7) -0.009(6)

loop_
_atom_type_symbol
_atom_type_description
_atom_type_scat_dispersion_real
_atom_type_scat_dispersion_imag
_atom_type_scat_source
C C 0.0033 0.0016 'International Tables Vol C Tables 4.2.6.8 and 6.1.1.4'
H H 0.0000 0.0000 'International Tables Vol C Tables 4.2.6.8 and 6.1.1.4'
Cl Cl 0.1484 0.1585 'International Tables Vol C Tables 4.2.6.8 and 6.1.1.4'
In In -0.7276 1.3100 'International Tables Vol C Tables 4.2.6.8 and 6.1.1.4'
N N 0.0061 0.0033 'International Tables Vol C Tables 4.2.6.8 and 6.1.1.4'
O O 0.0106 0.0060 'International Tables Vol C Tables 4.2.6.8 and 6.1.1.4'

loop_
_geom_angle_atom_site_label_1
_geom_angle_atom_site_label_2
_geom_angle_atom_site_label_3
_geom_angle
Cl1 In1 Cl3 90.76(3)
O1 In1 Cl1 95.64(6)
O1 In1 Cl3 170.58(6)
O1 In1 O3 93.67(8)
O1 In1 N1 103.01(9)
O1 In1 N2 88.36(8)
O3 In1 Cl1 95.56(6)
O3 In1 Cl3 78.80(6)
O3 In1 N1 157.84(9)
O3 In1 N2 88.79(8)
N1 In1 Cl1 97.19(7)
N1 In1 Cl3 82.97(7)
N2 In1 Cl1 173.87(7)
N2 In1 Cl3 85.85(7)
N2 In1 N1 77.35(9)
Cl2 In2 Cl3 90.52(3)
O2 In2 Cl2 97.90(6)
O2 In2 Cl3 169.16(6)
O2 In2 O3 94.44(8)
O2 In2 N3 102.63(10)
O2 In2 N4 88.71(9)
O3 In2 Cl2 94.39(6)
O3 In2 Cl3 78.04(6)
O3 In2 N3 158.52(9)
O3 In2 N4 89.70(9)
N3 In2 Cl2 96.05(7)
N3 In2 Cl3 83.14(7)
N4 In2 Cl2 171.91(7)
N4 In2 Cl3 83.50(7)
N4 In2 N3 77.88(9)
In1 Cl3 In2 88.66(3)
C15 O1 In1 128.74(18)
C38 O2 In2 125.79(18)
In2 O3 In1 114.50(10)
C47 O3 In1 125.10(18)
C47 O3 In2 120.39(18)
C1 N1 In1 106.08(18)
C7 N1 In1 106.83(19)
C7 N1 C1 113.7(3)
C7 N1 C8 108.3(3)
C8 N1 In1 112.0(2)
C8 N1 C1 110.0(3)
In1 N2 H2 106.8
C6 N2 In1 113.46(18)
C6 N2 H2 106.8
C6 N2 C9 113.0(2)
C9 N2 In1 109.42(17)
C9 N2 H2 106.8
C24 N3 In2 106.88(19)
C24 N3 C30 110.0(3)
C30 N3 In2 110.9(2)
C31 N3 In2 107.0(2)
C31 N3 C24 114.1(3)
C31 N3 C30 107.9(3)
In2 N4 H4 107.6
C29 N4 In2 112.49(18)
C29 N4 H4 107.6
C29 N4 C32 112.8(2)
C32 N4 In2 108.56(17)
C32 N4 H4 107.6
N1 C1 H1 107.0
N1 C1 C2 114.6(3)
N1 C1 C6 111.6(2)
C2 C1 H1 107.0
C2 C1 C6 109.2(3)
C6 C1 H1 107.0
C1 C2 H2A 109.4
C1 C2 H2B 109.4
H2A C2 H2B 108.0
C3 C2 C1 111.0(3)
C3 C2 H2A 109.4
C3 C2 H2B 109.4
C2 C3 H3A 109.3
C2 C3 H3B 109.3
C2 C3 C4 111.4(3)
H3A C3 H3B 108.0
C4 C3 H3A 109.3
C4 C3 H3B 109.3
C3 C4 H4A 109.4
C3 C4 H4B 109.4
H4A C4 H4B 108.0
C5 C4 C3 111.2(3)
C5 C4 H4A 109.4
C5 C4 H4B 109.4
C4 C5 H5A 109.3
C4 C5 H5B 109.3
H5A C5 H5B 108.0
C6 C5 C4 111.5(3)
C6 C5 H5A 109.3
C6 C5 H5B 109.3
N2 C6 C1 111.2(3)
N2 C6 C5 111.2(3)
N2 C6 H6 107.9
C1 C6 H6 107.9
C5 C6 C1 110.6(3)
C5 C6 H6 107.9
N1 C7 H7A 109.5
N1 C7 H7B 109.5
N1 C7 H7C 109.5
H7A C7 H7B 109.5
H7A C7 H7C 109.5
H7B C7 H7C 109.5
N1 C8 H8A 109.5
N1 C8 H8B 109.5
N1 C8 H8C 109.5
H8A C8 H8B 109.5
H8A C8 H8C 109.5
H8B C8 H8C 109.5
N2 C9 H9A 108.8
N2 C9 H9B 108.8
N2 C9 C10 114.0(2)
H9A C9 H9B 107.7
C10 C9 H9A 108.8
C10 C9 H9B 108.8
C11 C10 C9 118.7(3)
C11 C10 C15 120.6(3)
C15 C10 C9 120.1(3)
C10 C11 H11 119.0
C12 C11 C10 122.0(3)
C12 C11 H11 119.0
C11 C12 C13 116.4(3)
C11 C12 C16 123.8(3)
C13 C12 C16 119.8(3)
C12 C13 H13 117.8
C14 C13 C12 124.3(3)
C14 C13 H13 117.8
C13 C14 C15 118.2(3)
C13 C14 C20 121.1(3)
C15 C14 C20 120.4(3)
O1 C15 C10 121.3(3)
O1 C15 C14 120.2(3)
C10 C15 C14 118.5(3)
C17 C16 C12 110.6(3)
C17 C16 C18 108.9(3)
C18 C16 C12 109.2(3)
C19 C16 C12 111.6(3)
C19 C16 C17 109.2(3)
C19 C16 C18 107.4(3)
C16 C17 H17A 109.5
C16 C17 H17B 109.5
C16 C17 H17C 109.5
H17A C17 H17B 109.5
H17A C17 H17C 109.5
H17B C17 H17C 109.5
C16 C18 H18A 109.5
C16 C18 H18B 109.5
C16 C18 H18C 109.5
H18A C18 H18B 109.5
H18A C18 H18C 109.5
H18B C18 H18C 109.5
C16 C19 H19A 109.5
C16 C19 H19B 109.5
C16 C19 H19C 109.5
H19A C19 H19B 109.5
H19A C19 H19C 109.5
H19B C19 H19C 109.5
C21 C20 C14 111.6(3)
C21 C20 C22 106.4(3)
C21 C20 C23 108.1(3)
C22 C20 C14 111.8(3)
C23 C20 C14 108.9(3)
C23 C20 C22 110.0(3)
C20 C21 H21A 109.5
C20 C21 H21B 109.5
C20 C21 H21C 109.5
H21A C21 H21B 109.5
H21A C21 H21C 109.5
H21B C21 H21C 109.5
C20 C22 H22A 109.5
C20 C22 H22B 109.5
C20 C22 H22C 109.5
H22A C22 H22B 109.5
H22A C22 H22C 109.5
H22B C22 H22C 109.5
C20 C23 H23A 109.5
C20 C23 H23B 109.5
C20 C23 H23C 109.5
H23A C23 H23B 109.5
H23A C23 H23C 109.5
H23B C23 H23C 109.5
N3 C24 H24 107.2
N3 C24 C25 114.3(3)
N3 C24 C29 111.5(3)
C25 C24 H24 107.2
C25 C24 C29 109.1(3)
C29 C24 H24 107.2
C24 C25 H25A 109.5
C24 C25 H25B 109.5
H25A C25 H25B 108.1
C26 C25 C24 110.5(3)
C26 C25 H25A 109.5
C26 C25 H25B 109.5
C25 C26 H26A 109.5
C25 C26 H26B 109.5
C25 C26 C27 110.5(3)
H26A C26 H26B 108.1
C27 C26 H26A 109.5
C27 C26 H26B 109.5
C26 C27 H27A 109.6
C26 C27 H27B 109.6
C26 C27 C28 110.4(3)
H27A C27 H27B 108.1
C28 C27 H27A 109.6
C28 C27 H27B 109.6
C27 C28 H28A 109.5
C27 C28 H28B 109.5
H28A C28 H28B 108.1
C29 C28 C27 110.8(3)
C29 C28 H28A 109.5
C29 C28 H28B 109.5
N4 C29 C24 112.0(3)
N4 C29 C28 111.4(3)
N4 C29 H29 107.3
C24 C29 H29 107.3
C28 C29 C24 111.1(3)
C28 C29 H29 107.3
N3 C30 H30A 109.5
N3 C30 H30B 109.5
N3 C30 H30C 109.5
H30A C30 H30B 109.5
H30A C30 H30C 109.5
H30B C30 H30C 109.5
N3 C31 H31A 109.5
N3 C31 H31B 109.5
N3 C31 H31C 109.5
H31A C31 H31B 109.5
H31A C31 H31C 109.5
H31B C31 H31C 109.5
N4 C32 H32A 109.3
N4 C32 H32B 109.3
N4 C32 C33 111.6(2)
H32A C32 H32B 108.0
C33 C32 H32A 109.3
C33 C32 H32B 109.3
C34 C33 C32 119.2(3)
C34 C33 C38 120.6(3)
C38 C33 C32 120.2(3)
C33 C34 H34 119.0
C35 C34 C33 122.0(3)
C35 C34 H34 119.0
C34 C35 C36 116.3(3)
C34 C35 C39 123.5(3)
C36 C35 C39 120.2(3)
C35 C36 H36 117.9
C37 C36 C35 124.2(3)
C37 C36 H36 117.9
C36 C37 C38 118.1(3)
C36 C37 C43 121.0(3)
C38 C37 C43 120.8(3)
O2 C38 C33 120.9(3)
O2 C38 C37 120.7(3)
C33 C38 C37 118.4(3)
C35 C39 C40 108.9(3)
C35 C39 C42 110.6(3)
C41 C39 C35 112.0(3)
C41 C39 C40 108.4(4)
C41 C39 C42 108.0(3)
C42 C39 C40 109.0(3)
C39 C40 H40A 109.5
C39 C40 H40B 109.5
C39 C40 H40C 109.5
H40A C40 H40B 109.5
H40A C40 H40C 109.5
H40B C40 H40C 109.5
C39 C41 H41A 109.5
C39 C41 H41B 109.5
C39 C41 H41C 109.5
H41A C41 H41B 109.5
H41A C41 H41C 109.5
H41B C41 H41C 109.5
C39 C42 H42A 109.5
C39 C42 H42B 109.5
C39 C42 H42C 109.5
H42A C42 H42B 109.5
H42A C42 H42C 109.5
H42B C42 H42C 109.5
C44 C43 C37 111.9(3)
C45 C43 C37 108.4(3)
C45 C43 C44 108.1(3)
C45 C43 C46 109.7(3)
C46 C43 C37 111.3(3)
C46 C43 C44 107.4(3)
C43 C44 H44A 109.5
C43 C44 H44B 109.5
C43 C44 H44C 109.5
H44A C44 H44B 109.5
H44A C44 H44C 109.5
H44B C44 H44C 109.5
C43 C45 H45A 109.5
C43 C45 H45B 109.5
C43 C45 H45C 109.5
H45A C45 H45B 109.5
H45A C45 H45C 109.5
H45B C45 H45C 109.5
C43 C46 H46A 109.5
C43 C46 H46B 109.5
C43 C46 H46C 109.5
H46A C46 H46B 109.5
H46A C46 H46C 109.5
H46B C46 H46C 109.5
O3 C47 C48 120.0(3)
C52 C47 O3 119.9(3)
C52 C47 C48 120.1(3)
C47 C48 H48 120.2
C47 C48 C49 119.5(4)
C49 C48 H48 120.2
C48 C49 H49 119.9
C50 C49 C48 120.2(4)
C50 C49 H49 119.9
C49 C50 H50 120.2
C51 C50 C49 119.6(4)
C51 C50 H50 120.2
C50 C51 H51 119.6
C50 C51 C52 120.7(4)
C52 C51 H51 119.6
C47 C52 H52 120.1
C51 C52 C47 119.8(3)
C51 C52 H52 120.1
C61 C60 C65 117.8(7)
C61 C60 C66 121.8(8)
C65 C60 C66 120.4(8)
C60 C61 H61 119.4
C62 C61 C60 121.1(8)
C62 C61 H61 119.4
C61 C62 H62 119.8
C63 C62 C61 120.4(8)
C63 C62 H62 119.8
C62 C63 H63 120.6
C64 C63 C62 118.8(8)
C64 C63 H63 120.6
C63 C64 H64 119.5
C65 C64 C63 120.9(8)
C65 C64 H64 119.5
C60 C65 H65 119.5
C64 C65 C60 121.0(7)
C64 C65 H65 119.5
C60 C66 H66A 109.5
C60 C66 H66B 109.5
C60 C66 H66C 109.5
H66A C66 H66B 109.5
H66A C66 H66C 109.5
H66B C66 H66C 109.5
C68 C67 C72 118.2(4)
C68 C67 C73 120.7(4)
C72 C67 C73 121.1(4)
C67 C68 H68 119.1
C69 C68 C67 121.8(4)
C69 C68 H68 119.1
C68 C69 H69 120.2
C68 C69 C70 119.7(5)
C70 C69 H69 120.2
C69 C70 H70 120.4
C71 C70 C69 119.3(4)
C71 C70 H70 120.4
C70 C71 H71 119.4
C70 C71 C72 121.3(4)
C72 C71 H71 119.4
C67 C72 H72 120.1
C71 C72 C67 119.7(5)
C71 C72 H72 120.1
C67 C73 H73A 109.5
C67 C73 H73B 109.5
C67 C73 H73C 109.5
H73A C73 H73B 109.5
H73A C73 H73C 109.5
H73B C73 H73C 109.5
C54 C53 C58 120.0
C54 C53 C59 120.7(6)
C58 C53 C59 119.2(6)
C53 C54 H54 120.0
C53 C54 C55 120.0
C55 C54 H54 120.0
C54 C55 H55 120.0
C54 C55 C56 120.0
C56 C55 H55 120.0
C55 C56 H56 120.0
C55 C56 C57 120.0
C57 C56 H56 120.0
C56 C57 H57 120.0
C58 C57 C56 120.0
C58 C57 H57 120.0
C53 C58 H58 120.0
C57 C58 C53 120.0
C57 C58 H58 120.0
C53 C59 H59A 109.5
C53 C59 H59B 109.5
C53 C59 H59C 109.5
H59A C59 H59B 109.5
H59A C59 H59C 109.5
H59B C59 H59C 109.5
H66D C66A H66E 109.5
H66D C66A H66F 109.5
H66E C66A H66F 109.5
C60A C66A H66D 109.5
C60A C66A H66E 109.5
C60A C66A H66F 109.5
C61A C60A C66A 119.4(13)
C65A C60A C66A 121.4(13)
C65A C60A C61A 119.2(14)
C60A C61A H61A 119.6
C60A C61A C62A 120.8(14)
C62A C61A H61A 119.6
C60A C65A H65A 119.9
C60A C65A C64A 120.2(15)
C64A C65A H65A 119.9
C61A C62A H62A 119.9
C61A C62A C63A 120.2(14)
C63A C62A H62A 119.9
C62A C63A H63A 120.7
C64A C63A C62A 118.7(15)
C64A C63A H63A 120.7
C65A C64A C63A 120.9(15)
C65A C64A H64A 119.5
C63A C64A H64A 119.5

loop_
_geom_bond_atom_site_label_1
_geom_bond_atom_site_label_2
_geom_bond_distance
In1 Cl1 2.4261(8)
In1 Cl3 2.6019(9)
In1 O1 2.072(2)
In1 O3 2.186(2)
In1 N1 2.352(3)
In1 N2 2.259(2)
In2 Cl2 2.4239(8)
In2 Cl3 2.6451(9)
In2 O2 2.082(2)
In2 O3 2.174(2)
In2 N3 2.337(3)
In2 N4 2.250(2)
O1 C15 1.336(4)
O2 C38 1.343(4)
O3 C47 1.388(4)
N1 C1 1.504(4)
N1 C7 1.483(4)
N1 C8 1.488(4)
N2 H2 1.0000
N2 C6 1.494(4)
N2 C9 1.497(4)
N3 C24 1.491(4)
N3 C30 1.493(4)
N3 C31 1.489(4)
N4 H4 1.0000
N4 C29 1.495(4)
N4 C32 1.502(4)
C1 H1 1.0000
C1 C2 1.535(5)
C1 C6 1.537(4)
C2 H2A 0.9900
C2 H2B 0.9900
C2 C3 1.516(5)
C3 H3A 0.9900
C3 H3B 0.9900
C3 C4 1.531(5)
C4 H4A 0.9900
C4 H4B 0.9900
C4 C5 1.530(5)
C5 H5A 0.9900
C5 H5B 0.9900
C5 C6 1.529(4)
C6 H6 1.0000
C7 H7A 0.9800
C7 H7B 0.9800
C7 H7C 0.9800
C8 H8A 0.9800
C8 H8B 0.9800
C8 H8C 0.9800
C9 H9A 0.9900
C9 H9B 0.9900
C9 C10 1.517(4)
C10 C11 1.398(4)
C10 C15 1.413(4)
C11 H11 0.9500
C11 C12 1.389(4)
C12 C13 1.401(4)
C12 C16 1.542(4)
C13 H13 0.9500
C13 C14 1.390(4)
C14 C15 1.422(4)
C14 C20 1.543(4)
C16 C17 1.533(5)
C16 C18 1.540(5)
C16 C19 1.532(5)
C17 H17A 0.9800
C17 H17B 0.9800
C17 H17C 0.9800
C18 H18A 0.9800
C18 H18B 0.9800
C18 H18C 0.9800
C19 H19A 0.9800
C19 H19B 0.9800
C19 H19C 0.9800
C20 C21 1.536(4)
C20 C22 1.539(4)
C20 C23 1.537(5)
C21 H21A 0.9800
C21 H21B 0.9800
C21 H21C 0.9800
C22 H22A 0.9800
C22 H22B 0.9800
C22 H22C 0.9800
C23 H23A 0.9800
C23 H23B 0.9800
C23 H23C 0.9800
C24 H24 1.0000
C24 C25 1.535(5)
C24 C29 1.536(5)
C25 H25A 0.9900
C25 H25B 0.9900
C25 C26 1.510(5)
C26 H26A 0.9900
C26 H26B 0.9900
C26 C27 1.539(5)
C27 H27A 0.9900
C27 H27B 0.9900
C27 C28 1.540(5)
C28 H28A 0.9900
C28 H28B 0.9900
C28 C29 1.518(4)
C29 H29 1.0000
C30 H30A 0.9800
C30 H30B 0.9800
C30 H30C 0.9800
C31 H31A 0.9800
C31 H31B 0.9800
C31 H31C 0.9800
C32 H32A 0.9900
C32 H32B 0.9900
C32 C33 1.506(4)
C33 C34 1.396(4)
C33 C38 1.413(4)
C34 H34 0.9500
C34 C35 1.388(4)
C35 C36 1.403(4)
C35 C39 1.527(5)
C36 H36 0.9500
C36 C37 1.392(5)
C37 C38 1.420(4)
C37 C43 1.548(4)
C39 C40 1.540(5)
C39 C41 1.525(5)
C39 C42 1.535(5)
C40 H40A 0.9800
C40 H40B 0.9800
C40 H40C 0.9800
C41 H41A 0.9800
C41 H41B 0.9800
C41 H41C 0.9800
C42 H42A 0.9800
C42 H42B 0.9800
C42 H42C 0.9800
C43 C44 1.545(5)
C43 C45 1.537(5)
C43 C46 1.541(5)
C44 H44A 0.9800
C44 H44B 0.9800
C44 H44C 0.9800
C45 H45A 0.9800
C45 H45B 0.9800
C45 H45C 0.9800
C46 H46A 0.9800
C46 H46B 0.9800
C46 H46C 0.9800
C47 C48 1.390(5)
C47 C52 1.387(5)
C48 H48 0.9500
C48 C49 1.396(5)
C49 H49 0.9500
C49 C50 1.389(6)
C50 H50 0.9500
C50 C51 1.379(6)
C51 H51 0.9500
C51 C52 1.385(5)
C52 H52 0.9500
C60 C61 1.390(4)
C60 C65 1.394(6)
C60 C66 1.495(10)
C61 H61 0.9500
C61 C62 1.387(7)
C62 H62 0.9500
C62 C63 1.385(7)
C63 H63 0.9500
C63 C64 1.381(6)
C64 H64 0.9500
C64 C65 1.379(6)
C65 H65 0.9500
C66 H66A 0.9800
C66 H66B 0.9800
C66 H66C 0.9800
C67 C68 1.386(6)
C67 C72 1.401(5)
C67 C73 1.509(6)
C68 H68 0.9500
C68 C69 1.380(6)
C69 H69 0.9500
C69 C70 1.385(6)
C70 H70 0.9500
C70 C71 1.380(7)
C71 H71 0.9500
C71 C72 1.386(6)
C72 H72 0.9500
C73 H73A 0.9800
C73 H73B 0.9800
C73 H73C 0.9800
C53 C54 1.3900
C53 C58 1.3900
C53 C59 1.463(13)
C54 H54 0.9500
C54 C55 1.3900
C55 H55 0.9500
C55 C56 1.3900
C56 H56 0.9500
C56 C57 1.3900
C57 H57 0.9500
C57 C58 1.3900
C58 H58 0.9500
C59 H59A 0.9800
C59 H59B 0.9800
C59 H59C 0.9800
C66A H66D 0.9800
C66A H66E 0.9800
C66A H66F 0.9800
C66A C60A 1.491(12)
C60A C61A 1.385(7)
C60A C65A 1.384(7)
C61A H61A 0.9500
C61A C62A 1.386(7)
C65A H65A 0.9500
C65A C64A 1.386(7)
C62A H62A 0.9500
C62A C63A 1.392(7)
C63A H63A 0.9500
C63A C64A 1.390(7)
C64A H64A 0.9500

loop_
_geom_torsion_atom_site_label_1
_geom_torsion_atom_site_label_2
_geom_torsion_atom_site_label_3
_geom_torsion_atom_site_label_4
_geom_torsion
In1 O1 C15 C10 -33.7(4)
In1 O1 C15 C14 147.5(2)
In1 O3 C47 C48 63.3(4)
In1 O3 C47 C52 -118.2(3)
In1 N1 C1 C2 -170.2(2)
In1 N1 C1 C6 -45.4(3)
In1 N2 C6 C1 -27.0(3)
In1 N2 C6 C5 -150.7(2)
In1 N2 C9 C10 -64.9(3)
In2 O2 C38 C33 -38.9(4)
In2 O2 C38 C37 141.9(2)
In2 O3 C47 C48 -117.9(3)
In2 O3 C47 C52 60.6(4)
In2 N3 C24 C25 -167.7(2)
In2 N3 C24 C29 -43.4(3)
In2 N4 C29 C24 -27.9(3)
In2 N4 C29 C28 -153.1(2)
In2 N4 C32 C33 -67.6(3)
O3 C47 C48 C49 176.0(3)
O3 C47 C52 C51 -177.0(3)
N1 C1 C2 C3 -175.0(3)
N1 C1 C6 N2 49.8(4)
N1 C1 C6 C5 173.9(3)
N2 C9 C10 C11 -125.7(3)
N2 C9 C10 C15 63.1(4)
N3 C24 C25 C26 -175.0(3)
N3 C24 C29 N4 49.2(4)
N3 C24 C29 C28 174.5(3)
N4 C32 C33 C34 -114.7(3)
N4 C32 C33 C38 66.1(4)
C1 C2 C3 C4 -57.1(4)
C2 C1 C6 N2 177.7(3)
C2 C1 C6 C5 -58.3(4)
C2 C3 C4 C5 54.1(5)
C3 C4 C5 C6 -53.8(4)
C4 C5 C6 N2 -179.4(3)
C4 C5 C6 C1 56.5(4)
C6 N2 C9 C10 62.6(3)
C6 C1 C2 C3 58.9(4)
C7 N1 C1 C2 -53.1(4)
C7 N1 C1 C6 71.7(3)
C8 N1 C1 C2 68.5(4)
C8 N1 C1 C6 -166.7(3)
C9 N2 C6 C1 -152.3(2)
C9 N2 C6 C5 83.9(3)
C9 C10 C11 C12 -169.8(3)
C9 C10 C15 O1 -7.8(4)
C9 C10 C15 C14 171.0(3)
C10 C11 C12 C13 -1.8(4)
C10 C11 C12 C16 175.4(3)
C11 C10 C15 O1 -178.8(3)
C11 C10 C15 C14 0.0(4)
C11 C12 C13 C14 1.0(5)
C11 C12 C16 C17 116.4(3)
C11 C12 C16 C18 -123.9(3)
C11 C12 C16 C19 -5.3(5)
C12 C13 C14 C15 0.3(5)
C12 C13 C14 C20 173.9(3)
C13 C12 C16 C17 -66.6(4)
C13 C12 C16 C18 53.2(4)
C13 C12 C16 C19 171.7(3)
C13 C14 C15 O1 178.0(3)
C13 C14 C15 C10 -0.8(4)
C13 C14 C20 C21 9.0(4)
C13 C14 C20 C22 128.1(3)
C13 C14 C20 C23 -110.2(3)
C15 C10 C11 C12 1.3(5)
C15 C14 C20 C21 -177.5(3)
C15 C14 C20 C22 -58.5(4)
C15 C14 C20 C23 63.2(4)
C16 C12 C13 C14 -176.3(3)
C20 C14 C15 O1 4.4(4)
C20 C14 C15 C10 -174.4(3)
C24 C25 C26 C27 -59.2(4)
C25 C24 C29 N4 176.3(3)
C25 C24 C29 C28 -58.3(4)
C25 C26 C27 C28 56.6(4)
C26 C27 C28 C29 -55.2(4)
C27 C28 C29 N4 -177.5(3)
C27 C28 C29 C24 56.8(4)
C29 N4 C32 C33 57.8(3)
C29 C24 C25 C26 59.5(4)
C30 N3 C24 C25 71.8(4)
C30 N3 C24 C29 -163.9(3)
C31 N3 C24 C25 -49.6(4)
C31 N3 C24 C29 74.6(3)
C32 N4 C29 C24 -151.2(3)
C32 N4 C29 C28 83.6(3)
C32 C33 C34 C35 -178.3(3)
C32 C33 C38 O2 -6.1(4)
C32 C33 C38 C37 173.1(3)
C33 C34 C35 C36 3.3(5)
C33 C34 C35 C39 -176.2(3)
C34 C33 C38 O2 174.7(3)
C34 C33 C38 C37 -6.1(5)
C34 C35 C36 C37 -2.5(5)
C34 C35 C39 C40 109.6(4)
C34 C35 C39 C41 -10.2(5)
C34 C35 C39 C42 -130.7(3)
C35 C36 C37 C38 -2.6(5)
C35 C36 C37 C43 173.6(3)
C36 C35 C39 C40 -69.9(4)
C36 C35 C39 C41 170.3(4)
C36 C35 C39 C42 49.8(4)
C36 C37 C38 O2 -174.0(3)
C36 C37 C38 C33 6.8(5)
C36 C37 C43 C44 -0.4(5)
C36 C37 C43 C45 -119.6(3)
C36 C37 C43 C46 119.7(4)
C38 C33 C34 C35 0.9(5)
C38 C37 C43 C44 175.7(3)
C38 C37 C43 C45 56.6(4)
C38 C37 C43 C46 -64.2(4)
C39 C35 C36 C37 177.0(3)
C43 C37 C38 O2 9.7(5)
C43 C37 C38 C33 -169.5(3)
C47 C48 C49 C50 1.7(6)
C48 C47 C52 C51 1.5(5)
C48 C49 C50 C51 0.0(6)
C49 C50 C51 C52 -1.0(6)
C50 C51 C52 C47 0.3(5)
C52 C47 C48 C49 -2.4(5)
C60 C61 C62 C63 -1.2(16)
C61 C60 C65 C64 1.4(16)
C61 C62 C63 C64 2.3(17)
C62 C63 C64 C65 -1.6(17)
C63 C64 C65 C60 -0.3(16)
C65 C60 C61 C62 -0.7(16)
C66 C60 C61 C62 179.3(11)
C66 C60 C65 C64 -178.6(10)
C67 C68 C69 C70 -0.4(6)
C68 C67 C72 C71 -1.2(6)
C68 C69 C70 C71 -0.4(6)
C69 C70 C71 C72 0.3(7)
C70 C71 C72 C67 0.5(6)
C72 C67 C68 C69 1.2(6)
C73 C67 C68 C69 -178.9(4)
C73 C67 C72 C71 178.9(4)
C53 C54 C55 C56 0.0
C54 C53 C58 C57 0.0
C54 C55 C56 C57 0.0
C55 C56 C57 C58 0.0
C56 C57 C58 C53 0.0
C58 C53 C54 C55 0.0
C59 C53 C54 C55 -177.5(10)
C59 C53 C58 C57 177.5(10)
C66A C60A C61A C62A -178.2(17)
C66A C60A C65A C64A 178.0(17)
C60A C61A C62A C63A 0(3)
C60A C65A C64A C63A 1(3)
C61A C60A C65A C64A -1(3)
C61A C62A C63A C64A 0(3)
C65A C60A C61A C62A 0(3)
C62A C63A C64A C65A 0(3)
